data_1574533
loop_
_publ_author_name
'Shi, Yingshuang'
'Tang, Ke'
'Zhang, Jincheng'
'Hu, Ping'
'Wang, Bi-Qin'
'Zhao, Ke-Qing'
'Zhou, Yuqiao'
'Xiang, Haifeng'
'Song, Jintong'

_publ_section_title
;
 Building metal-induced inherent chirality: chiral
 stability/phosphorescence enhancement via a ring expansion strategy of
 Pt(ii) complexes
;
_journal_issue 21
_journal_name_full 'Chemical Science'
_journal_page_first 9135
_journal_page_last 9142
_journal_paper_doi 10.1039/D5SC01121C
_journal_volume 16
_journal_year 2025
_chemical_formula_sum 'C24 H14 F2 N2 O2 Pt'
_chemical_formula_weight 595.46
_space_group_crystal_system orthorhombic
_space_group_IT_number 61
_space_group_name_Hall '-P 2ac 2ab'
_space_group_name_H-M_alt 'P b c a'
_atom_sites_solution_hydrogens geom
_audit_creation_method SHELXL-2014/7
_audit_update_record
;
2024-08-21 deposited with the CCDC.	2025-04-28 downloaded from the CCDC.
;
_cell_angle_alpha 90
_cell_angle_beta 90
_cell_angle_gamma 90
_cell_formula_units_Z 8
_cell_length_a 12.49474(17)
_cell_length_b 7.51825(12)
_cell_length_c 40.9329(6)
_cell_measurement_reflns_used 9494
_cell_measurement_temperature 295.93(10)
_cell_measurement_theta_max 76.6920
_cell_measurement_theta_min 2.1580
_cell_volume 3845.18(10)
_computing_structure_refinement 'SHELXL-2014/7 (Sheldrick, 2014)'
_diffrn_ambient_temperature 296(2)
_diffrn_measured_fraction_theta_full 0.997
_diffrn_measured_fraction_theta_max 0.944
_diffrn_measurement_device 'four-circle diffractometer'
_diffrn_measurement_device_type 'XtaLAB Synergy R, DW system, HyPix'
_diffrn_measurement_method '\w scans'
_diffrn_radiation_type 'Cu K\a'
_diffrn_radiation_wavelength 1.54184
_diffrn_reflns_av_R_equivalents 0.0353
_diffrn_reflns_av_unetI/netI 0.0288
_diffrn_reflns_Laue_measured_fraction_full 0.997
_diffrn_reflns_Laue_measured_fraction_max 0.944
_diffrn_reflns_limit_h_max 15
_diffrn_reflns_limit_h_min -11
_diffrn_reflns_limit_k_max 9
_diffrn_reflns_limit_k_min -9
_diffrn_reflns_limit_l_max 50
_diffrn_reflns_limit_l_min -51
_diffrn_reflns_number 11852
_diffrn_reflns_point_group_measured_fraction_full 0.997
_diffrn_reflns_point_group_measured_fraction_max 0.944
_diffrn_reflns_theta_full 67.684
_diffrn_reflns_theta_max 76.852
_diffrn_reflns_theta_min 2.159
_diffrn_source 'Rotating-anode X-ray tube'
_diffrn_source_type 'Rigaku (Cu) X-ray Source'
_exptl_absorpt_coefficient_mu 14.047
_exptl_crystal_colour 'clear light yellow'
_exptl_crystal_density_diffrn 2.057
_exptl_crystal_description block
_exptl_crystal_F_000 2272
_exptl_crystal_size_max 0.200
_exptl_crystal_size_mid 0.180
_exptl_crystal_size_min 0.180
_refine_diff_density_max 1.284
_refine_diff_density_min -2.314
_refine_diff_density_rms 0.181
_refine_ls_extinction_method none
_refine_ls_goodness_of_fit_ref 1.087
_refine_ls_hydrogen_treatment constr
_refine_ls_matrix_type full
_refine_ls_number_parameters 280
_refine_ls_number_reflns 3836
_refine_ls_number_restraints 13
_refine_ls_restrained_S_all 1.086
_refine_ls_R_factor_all 0.0451
_refine_ls_R_factor_gt 0.0418
_refine_ls_shift/su_max 0.003
_refine_ls_shift/su_mean 0.000
_refine_ls_structure_factor_coef Fsqd
_refine_ls_weighting_details 'w=1/[\s^2^(Fo^2^)+(0.0712P)^2^+4.7128P] where P=(Fo^2^+2Fc^2^)/3'
_refine_ls_weighting_scheme calc
_refine_ls_wR_factor_gt 0.1094
_refine_ls_wR_factor_ref 0.1116
_reflns_Friedel_coverage 0.000
_reflns_number_gt 3487
_reflns_number_total 3836
_reflns_threshold_expression 'I > 2\s(I)'
_cod_data_source_file d5sc01121c2.cif
_cod_data_source_block exp_5953_auto
_cod_depositor_comments 'Adding full bibliography for 1574533--1574539.cif.'
_cod_database_code 1574533
_shelx_shelxl_version_number 2014/7
_shelx_space_group_comment
;
The symmetry employed for this shelxl refinement is uniquely defined
by the following loop, which should always be used as a source of
symmetry information in preference to the above space-group names.
They are only intended as comments.
;
_shelx_estimated_absorpt_t_min 0.166
_shelx_estimated_absorpt_t_max 0.187

loop_
_space_group_symop_operation_xyz
'x, y, z'
'-x+1/2, -y, z+1/2'
'x+1/2, -y+1/2, -z'
'-x, y+1/2, -z+1/2'
'-x, -y, -z'
'x-1/2, y, -z-1/2'
'-x-1/2, y-1/2, z'
'x, -y-1/2, z-1/2'

loop_
_atom_site_label
_atom_site_type_symbol
_atom_site_fract_x
_atom_site_fract_y
_atom_site_fract_z
_atom_site_U_iso_or_equiv
_atom_site_adp_type
_atom_site_occupancy
_atom_site_site_symmetry_order
_atom_site_calc_flag
_atom_site_refinement_flags_posn
_atom_site_refinement_flags_adp
_atom_site_refinement_flags_occupancy
_atom_site_disorder_assembly
_atom_site_disorder_group
Pt1 Pt 0.42343(2) 0.35900(3) 0.63655(2) 0.03200(12) Uani 1 1 d . . . . .
F1 F 0.0922(3) 0.2708(6) 0.56041(11) 0.0645(11) Uani 1 1 d . . . . .
C1 C 0.3633(4) 0.2936(6) 0.59322(11) 0.0316(10) Uani 1 1 d . . . . .
F2 F 0.4187(3) 0.1287(6) 0.51199(10) 0.0726(14) Uani 1 1 d . . . . .
O1 O 0.4672(4) 0.3912(6) 0.68543(9) 0.0520(10) Uani 1 1 d . . . . .
C2 C 0.7267(6) 0.1692(8) 0.69591(16) 0.0543(16) Uani 1 1 d . . . . .
H2 H 0.7900 0.1477 0.6846 0.065 Uiso 1 1 calc R U . . .
C3 C 0.6038(4) 0.5159(7) 0.57019(13) 0.0385(11) Uani 1 1 d . . . . .
H3 H 0.5317 0.5345 0.5657 0.046 Uiso 1 1 calc R U . . .
O2 O 0.7565(4) 0.3446(6) 0.63618(9) 0.0428(10) Uani 1 1 d . U . . .
N1 N 0.5807(3) 0.3706(6) 0.62660(13) 0.0345(10) Uani 1 1 d . . . . .
N2 N 0.2692(4) 0.3670(5) 0.64746(12) 0.0371(10) Uani 1 1 d . . . . .
C4 C 0.5471(5) 0.3018(8) 0.69760(13) 0.0445(12) Uani 1 1 d . . . . .
C5 C 0.8254(4) 0.4690(8) 0.58397(15) 0.0472(13) Uani 1 1 d . . . . .
H5 H 0.8976 0.4555 0.5889 0.057 Uiso 1 1 calc R U . . .
C6 C 0.7453(4) 0.4188(7) 0.60541(14) 0.0397(11) Uani 1 1 d . U . . .
C7 C 0.0870(5) 0.3377(9) 0.6302(2) 0.0496(17) Uani 1 1 d . . . . .
H7 H 0.0384 0.3049 0.6140 0.060 Uiso 1 1 calc R U . . .
C8 C 0.7904(5) 0.5407(8) 0.55475(15) 0.0497(14) Uani 1 1 d . . . . .
H8 H 0.8406 0.5737 0.5391 0.060 Uiso 1 1 calc R U . . .
C9 C 0.2539(5) 0.2006(8) 0.53519(14) 0.0483(14) Uani 1 1 d . . . . .
H9 H 0.2188 0.1737 0.5158 0.058 Uiso 1 1 calc R U . . .
C10 C 0.6373(4) 0.4377(6) 0.59923(12) 0.0343(10) Uani 1 1 d . . . . .
C11 C 0.2323(5) 0.4067(9) 0.67771(15) 0.0515(14) Uani 1 1 d . . . . .
H11 H 0.2811 0.4276 0.6944 0.062 Uiso 1 1 calc R U . . .
C12 C 0.2505(4) 0.2978(6) 0.59212(12) 0.0336(10) Uani 1 1 d . . . . .
C13 C 0.6417(5) 0.2609(7) 0.68049(12) 0.0413(12) Uani 1 1 d . . . . .
C14 C 0.3629(5) 0.1872(8) 0.53837(13) 0.0463(13) Uani 1 1 d . . . . .
C15 C 0.6563(4) 0.3226(7) 0.64783(13) 0.0356(11) Uani 1 1 d . . . . .
C16 C 0.1965(4) 0.3395(6) 0.62328(15) 0.0376(11) Uani 1 1 d . . . . .
C17 C 0.4182(4) 0.2318(8) 0.56601(14) 0.0411(13) Uani 1 1 d . . . . .
H17 H 0.4923 0.2207 0.5666 0.049 Uiso 1 1 calc R U . . .
C18 C 0.6827(5) 0.5646(8) 0.54817(13) 0.0458(12) Uani 1 1 d . . . . .
H18 H 0.6627 0.6150 0.5283 0.055 Uiso 1 1 calc R U . . .
C19 C 0.2000(5) 0.2565(7) 0.56260(14) 0.0428(12) Uani 1 1 d . . . . .
C20 C 0.5389(7) 0.2457(9) 0.73052(14) 0.0554(15) Uani 1 1 d . . . . .
H20 H 0.4779 0.2722 0.7426 0.067 Uiso 1 1 calc R U . . .
C21 C 0.0512(6) 0.3832(10) 0.6602(2) 0.065(2) Uani 1 1 d . . . . .
H21 H -0.0218 0.3914 0.6643 0.078 Uiso 1 1 calc R U . . .
C22 C 0.1241(6) 0.4171(10) 0.68444(18) 0.0624(18) Uani 1 1 d . . . . .
H22 H 0.1008 0.4469 0.7053 0.075 Uiso 1 1 calc R U . . .
C23 C 0.6227(8) 0.1503(8) 0.74482(17) 0.066(2) Uani 1 1 d . . . . .
H23 H 0.6157 0.1122 0.7663 0.079 Uiso 1 1 calc R U . . .
C24 C 0.7152(8) 0.1110(9) 0.72813(18) 0.069(2) Uani 1 1 d . . . . .
H24 H 0.7695 0.0464 0.7382 0.083 Uiso 1 1 calc R U . . .

loop_
_atom_site_aniso_label
_atom_site_aniso_U_11
_atom_site_aniso_U_22
_atom_site_aniso_U_33
_atom_site_aniso_U_23
_atom_site_aniso_U_13
_atom_site_aniso_U_12
Pt1 0.03886(18) 0.03006(17) 0.02709(16) -0.00164(7) -0.00308(7) 0.00329(8)
F1 0.0450(19) 0.074(3) 0.075(3) 0.012(2) -0.0214(16) -0.0204(17)
C1 0.040(3) 0.024(2) 0.031(2) 0.0033(18) -0.0063(19) 0.0008(19)
F2 0.095(3) 0.085(3) 0.037(2) -0.0236(19) -0.0062(17) 0.020(2)
O1 0.060(3) 0.067(3) 0.0297(19) -0.0083(18) -0.0082(18) 0.013(2)
C2 0.078(5) 0.039(3) 0.046(3) -0.008(3) -0.023(3) 0.011(3)
C3 0.044(3) 0.031(3) 0.040(3) -0.001(2) -0.003(2) 0.007(2)
O2 0.039(2) 0.043(2) 0.046(2) -0.0054(16) -0.0125(15) 0.0029(15)
N1 0.041(3) 0.029(2) 0.033(2) -0.0054(17) -0.0121(18) 0.0052(16)
N2 0.041(2) 0.028(2) 0.042(2) 0.0025(17) 0.000(2) 0.0014(17)
C4 0.060(3) 0.039(3) 0.035(3) -0.010(2) -0.013(2) -0.001(3)
C5 0.041(3) 0.042(3) 0.059(3) -0.009(3) 0.002(2) 0.000(2)
C6 0.042(3) 0.033(2) 0.044(3) -0.007(2) -0.009(2) 0.003(2)
C7 0.041(4) 0.037(4) 0.072(4) 0.000(3) -0.005(3) 0.011(2)
C8 0.057(3) 0.041(3) 0.052(3) -0.008(3) 0.010(3) -0.010(3)
C9 0.067(4) 0.037(3) 0.041(3) 0.003(2) -0.021(3) -0.011(3)
C10 0.041(3) 0.027(2) 0.034(2) -0.0034(19) 0.0004(19) 0.004(2)
C11 0.062(4) 0.055(4) 0.038(3) 0.001(3) 0.010(3) 0.011(3)
C12 0.041(3) 0.023(2) 0.037(2) 0.006(2) -0.007(2) 0.000(2)
C13 0.063(3) 0.031(3) 0.031(2) -0.005(2) -0.014(2) -0.002(2)
C14 0.069(4) 0.036(3) 0.034(3) -0.004(2) -0.007(3) 0.001(3)
C15 0.043(3) 0.030(2) 0.034(2) -0.002(2) -0.005(2) 0.004(2)
C16 0.038(3) 0.028(2) 0.047(3) 0.007(2) 0.001(2) -0.001(2)
C17 0.053(3) 0.034(3) 0.037(3) -0.010(2) -0.008(2) 0.008(2)
C18 0.059(3) 0.040(3) 0.038(3) 0.002(2) 0.003(2) -0.001(3)
C19 0.050(3) 0.029(3) 0.050(3) 0.006(2) -0.014(2) -0.010(2)
C20 0.085(4) 0.046(3) 0.035(3) 0.002(2) -0.008(3) -0.004(3)
C21 0.048(3) 0.065(5) 0.081(5) 0.010(4) 0.021(4) -0.003(3)
C22 0.069(4) 0.058(4) 0.061(4) 0.013(3) 0.029(3) 0.011(4)
C23 0.109(6) 0.048(4) 0.040(3) 0.007(3) -0.021(4) 0.004(4)
C24 0.116(7) 0.046(4) 0.047(4) 0.005(3) -0.028(4) 0.019(4)

loop_
_atom_type_symbol
_atom_type_description
_atom_type_scat_dispersion_real
_atom_type_scat_dispersion_imag
_atom_type_scat_source
C C 0.0181 0.0091 'International Tables Vol C Tables 4.2.6.8 and 6.1.1.4'
H H 0.0000 0.0000 'International Tables Vol C Tables 4.2.6.8 and 6.1.1.4'
F F 0.0727 0.0534 'International Tables Vol C Tables 4.2.6.8 and 6.1.1.4'
N N 0.0311 0.0180 'International Tables Vol C Tables 4.2.6.8 and 6.1.1.4'
O O 0.0492 0.0322 'International Tables Vol C Tables 4.2.6.8 and 6.1.1.4'
Pt Pt -4.5932 6.9264 'International Tables Vol C Tables 4.2.6.8 and 6.1.1.4'

loop_
_geom_angle_atom_site_label_1
_geom_angle_atom_site_label_2
_geom_angle_atom_site_label_3
_geom_angle
_geom_angle_site_symmetry_1
_geom_angle_site_symmetry_3
_geom_angle_publ_flag
N2 Pt1 C1 80.8(2) . . ?
N2 Pt1 N1 175.57(18) . . ?
C1 Pt1 N1 101.5(2) . . ?
N2 Pt1 O1 92.0(2) . . ?
C1 Pt1 O1 169.3(2) . . ?
N1 Pt1 O1 86.2(2) . . ?
C17 C1 C12 118.4(4) . . ?
C17 C1 Pt1 127.7(4) . . ?
C12 C1 Pt1 113.6(3) . . ?
C4 O1 Pt1 120.5(3) . . ?
C24 C2 C13 119.8(7) . . ?
C24 C2 H2 120.1 . . ?
C13 C2 H2 120.1 . . ?
C18 C3 C10 117.0(5) . . ?
C18 C3 H3 121.5 . . ?
C10 C3 H3 121.5 . . ?
C15 O2 C6 106.0(4) . . ?
C15 N1 C10 105.0(4) . . ?
C15 N1 Pt1 123.3(4) . . ?
C10 N1 Pt1 131.6(3) . . ?
C11 N2 C16 118.1(5) . . ?
C11 N2 Pt1 123.0(4) . . ?
C16 N2 Pt1 118.8(4) . . ?
O1 C4 C13 124.5(5) . . ?
O1 C4 C20 117.5(6) . . ?
C13 C4 C20 118.0(6) . . ?
C8 C5 C6 115.2(5) . . ?
C8 C5 H5 122.4 . . ?
C6 C5 H5 122.4 . . ?
C10 C6 C5 124.3(5) . . ?
C10 C6 O2 107.9(5) . . ?
C5 C6 O2 127.8(5) . . ?
C21 C7 C16 120.3(8) . . ?
C21 C7 H7 119.8 . . ?
C16 C7 H7 119.8 . . ?
C5 C8 C18 121.8(5) . . ?
C5 C8 H8 119.1 . . ?
C18 C8 H8 119.1 . . ?
C14 C9 C19 115.6(5) . . ?
C14 C9 H9 122.2 . . ?
C19 C9 H9 122.2 . . ?
C6 C10 C3 119.6(5) . . ?
C6 C10 N1 107.8(4) . . ?
C3 C10 N1 132.6(5) . . ?
N2 C11 C22 121.9(6) . . ?
N2 C11 H11 119.1 . . ?
C22 C11 H11 119.1 . . ?
C19 C12 C1 118.3(5) . . ?
C19 C12 C16 126.0(5) . . ?
C1 C12 C16 115.7(4) . . ?
C4 C13 C2 121.0(5) . . ?
C4 C13 C15 120.2(5) . . ?
C2 C13 C15 118.7(6) . . ?
F2 C14 C17 118.6(6) . . ?
F2 C14 C9 117.2(5) . . ?
C17 C14 C9 124.2(5) . . ?
N1 C15 O2 113.2(5) . . ?
N1 C15 C13 127.4(5) . . ?
O2 C15 C13 119.3(5) . . ?
N2 C16 C7 120.6(6) . . ?
N2 C16 C12 110.8(5) . . ?
C7 C16 C12 128.3(6) . . ?
C14 C17 C1 119.8(5) . . ?
C14 C17 H17 120.1 . . ?
C1 C17 H17 120.1 . . ?
C8 C18 C3 122.0(5) . . ?
C8 C18 H18 119.0 . . ?
C3 C18 H18 119.0 . . ?
F1 C19 C9 117.2(5) . . ?
F1 C19 C12 119.3(5) . . ?
C9 C19 C12 123.5(5) . . ?
C23 C20 C4 119.8(7) . . ?
C23 C20 H20 120.1 . . ?
C4 C20 H20 120.1 . . ?
C7 C21 C22 119.1(7) . . ?
C7 C21 H21 120.5 . . ?
C22 C21 H21 120.5 . . ?
C21 C22 C11 119.6(7) . . ?
C21 C22 H22 120.2 . . ?
C11 C22 H22 120.2 . . ?
C24 C23 C20 122.1(7) . . ?
C24 C23 H23 118.9 . . ?
C20 C23 H23 118.9 . . ?
C23 C24 C2 119.2(7) . . ?
C23 C24 H24 120.4 . . ?
C2 C24 H24 120.4 . . ?

loop_
_geom_bond_atom_site_label_1
_geom_bond_atom_site_label_2
_geom_bond_distance
_geom_bond_site_symmetry_2
_geom_bond_publ_flag
Pt1 N2 1.979(5) . ?
Pt1 C1 1.988(4) . ?
Pt1 N1 2.009(4) . ?
Pt1 O1 2.088(4) . ?
F1 C19 1.354(7) . ?
C1 C17 1.388(7) . ?
C1 C12 1.411(7) . ?
F2 C14 1.358(7) . ?
O1 C4 1.303(7) . ?
C2 C24 1.397(10) . ?
C2 C13 1.414(8) . ?
C2 H2 0.9300 . ?
C3 C18 1.385(8) . ?
C3 C10 1.390(7) . ?
C3 H3 0.9300 . ?
O2 C15 1.350(8) . ?
O2 C6 1.385(7) . ?
N1 C15 1.334(7) . ?
N1 C10 1.418(7) . ?
N2 C11 1.355(8) . ?
N2 C16 1.360(8) . ?
C4 C13 1.408(9) . ?
C4 C20 1.416(8) . ?
C5 C8 1.383(9) . ?
C5 C6 1.384(8) . ?
C5 H5 0.9300 . ?
C6 C10 1.380(7) . ?
C7 C21 1.350(12) . ?
C7 C16 1.397(8) . ?
C7 H7 0.9300 . ?
C8 C18 1.384(8) . ?
C8 H8 0.9300 . ?
C9 C14 1.372(9) . ?
C9 C19 1.375(9) . ?
C9 H9 0.9300 . ?
C11 C22 1.381(9) . ?
C11 H11 0.9300 . ?
C12 C19 1.398(7) . ?
C12 C16 1.477(8) . ?
C13 C15 1.426(7) . ?
C14 C17 1.367(7) . ?
C17 H17 0.9300 . ?
C18 H18 0.9300 . ?
C20 C23 1.398(11) . ?
C20 H20 0.9300 . ?
C21 C22 1.371(12) . ?
C21 H21 0.9300 . ?
C22 H22 0.9300 . ?
C23 C24 1.374(13) . ?
C23 H23 0.9300 . ?
C24 H24 0.9300 . ?

loop_
_geom_torsion_atom_site_label_1
_geom_torsion_atom_site_label_2
_geom_torsion_atom_site_label_3
_geom_torsion_atom_site_label_4
_geom_torsion
_geom_torsion_site_symmetry_1
_geom_torsion_site_symmetry_2
_geom_torsion_site_symmetry_3
_geom_torsion_site_symmetry_4
_geom_torsion_publ_flag
Pt1 O1 C4 C13 36.8(8) . . . . ?
Pt1 O1 C4 C20 -144.7(5) . . . . ?
C8 C5 C6 C10 -0.5(8) . . . . ?
C8 C5 C6 O2 -179.7(5) . . . . ?
C15 O2 C6 C10 -0.6(5) . . . . ?
C15 O2 C6 C5 178.7(5) . . . . ?
C6 C5 C8 C18 1.9(8) . . . . ?
C5 C6 C10 C3 -1.7(8) . . . . ?
O2 C6 C10 C3 177.6(5) . . . . ?
C5 C6 C10 N1 179.6(5) . . . . ?
O2 C6 C10 N1 -1.1(6) . . . . ?
C18 C3 C10 C6 2.5(7) . . . . ?
C18 C3 C10 N1 -179.1(5) . . . . ?
C15 N1 C10 C6 2.4(5) . . . . ?
Pt1 N1 C10 C6 177.8(4) . . . . ?
C15 N1 C10 C3 -176.1(5) . . . . ?
Pt1 N1 C10 C3 -0.7(8) . . . . ?
C16 N2 C11 C22 0.9(9) . . . . ?
Pt1 N2 C11 C22 177.9(5) . . . . ?
C17 C1 C12 C19 -6.4(7) . . . . ?
Pt1 C1 C12 C19 179.1(4) . . . . ?
C17 C1 C12 C16 171.4(5) . . . . ?
Pt1 C1 C12 C16 -3.2(5) . . . . ?
O1 C4 C13 C2 177.5(6) . . . . ?
C20 C4 C13 C2 -1.0(8) . . . . ?
O1 C4 C13 C15 1.8(9) . . . . ?
C20 C4 C13 C15 -176.7(5) . . . . ?
C24 C2 C13 C4 2.9(9) . . . . ?
C24 C2 C13 C15 178.6(6) . . . . ?
C19 C9 C14 F2 178.7(5) . . . . ?
C19 C9 C14 C17 -2.6(9) . . . . ?
C10 N1 C15 O2 -2.9(6) . . . . ?
Pt1 N1 C15 O2 -178.8(3) . . . . ?
C10 N1 C15 C13 174.2(5) . . . . ?
Pt1 N1 C15 C13 -1.7(7) . . . . ?
C6 O2 C15 N1 2.3(6) . . . . ?
C6 O2 C15 C13 -175.1(5) . . . . ?
C4 C13 C15 N1 -22.2(8) . . . . ?
C2 C13 C15 N1 162.0(5) . . . . ?
C4 C13 C15 O2 154.7(5) . . . . ?
C2 C13 C15 O2 -21.0(7) . . . . ?
C11 N2 C16 C7 -5.3(8) . . . . ?
Pt1 N2 C16 C7 177.7(4) . . . . ?
C11 N2 C16 C12 -179.9(5) . . . . ?
Pt1 N2 C16 C12 3.0(5) . . . . ?
C21 C7 C16 N2 7.6(9) . . . . ?
C21 C7 C16 C12 -178.8(6) . . . . ?
C19 C12 C16 N2 177.8(5) . . . . ?
C1 C12 C16 N2 0.2(6) . . . . ?
C19 C12 C16 C7 3.6(9) . . . . ?
C1 C12 C16 C7 -173.9(5) . . . . ?
F2 C14 C17 C1 179.3(5) . . . . ?
C9 C14 C17 C1 0.6(9) . . . . ?
C12 C1 C17 C14 4.0(8) . . . . ?
Pt1 C1 C17 C14 177.7(4) . . . . ?
C5 C8 C18 C3 -1.0(9) . . . . ?
C10 C3 C18 C8 -1.3(8) . . . . ?
C14 C9 C19 F1 -179.8(5) . . . . ?
C14 C9 C19 C12 -0.1(8) . . . . ?
C1 C12 C19 F1 -175.8(4) . . . . ?
C16 C12 C19 F1 6.8(8) . . . . ?
C1 C12 C19 C9 4.5(8) . . . . ?
C16 C12 C19 C9 -172.9(5) . . . . ?
O1 C4 C20 C23 -179.6(6) . . . . ?
C13 C4 C20 C23 -1.0(9) . . . . ?
C16 C7 C21 C22 -5.3(11) . . . . ?
C7 C21 C22 C11 0.9(11) . . . . ?
N2 C11 C22 C21 1.3(10) . . . . ?
C4 C20 C23 C24 1.3(11) . . . . ?
C20 C23 C24 C2 0.6(11) . . . . ?
C13 C2 C24 C23 -2.6(10) . . . . ?
